data_2018747
loop_
_publ_author_name
'H\"utzler, Wilhelm Maximilian'
'Bolte, Michael'

_publ_section_title
;
 Five pseudopolymorphs of 6-amino-2-thiouracil: absence of
 N---H&#x00B7;&#x00B7;&#x00B7;S hydrogen bonds
;
_journal_coeditor_code FG3285
_journal_issue 1
_journal_name_full 'Acta Crystallographica Section C'
_journal_page_first 93
_journal_page_last 100
_journal_paper_doi 10.1107/S010827011204930X
_journal_volume 69
_journal_year 2013
_chemical_formula_iupac '2C4 H5 N3 O S, 3C4 H9 N O'
_chemical_formula_moiety '2(C4 H5 N3 O S), 3(C4 H9 N O)'
_chemical_formula_sum 'C20 H37 N9 O5 S2'
_chemical_formula_weight 547.71
_chemical_name_systematic
;
6-Amino-2-thiouracil dimethylacetamide sesquisolvate
;
_space_group_IT_number 29
_symmetry_cell_setting orthorhombic
_symmetry_space_group_name_Hall 'P 2c -2ac'
_symmetry_space_group_name_H-M 'P c a 21'
_atom_sites_solution_hydrogens geom
_atom_sites_solution_primary direct
_atom_sites_solution_secondary difmap
_audit_creation_method SHELXL-97
_cell_angle_alpha 90.00
_cell_angle_beta 90.00
_cell_angle_gamma 90.00
_cell_formula_units_Z 4
_cell_length_a 15.2133(7)
_cell_length_b 7.4335(13)
_cell_length_c 24.445(3)
_cell_measurement_reflns_used 10108
_cell_measurement_temperature 173(2)
_cell_measurement_theta_max 25.49
_cell_measurement_theta_min 3.33
_cell_volume 2764.4(6)
_computing_cell_refinement 'X-AREA (Stoe & Cie, 2001)'
_computing_data_collection 'X-AREA (Stoe & Cie, 2001)'
_computing_data_reduction 'X-AREA (Stoe & Cie, 2001)'
_computing_molecular_graphics
;
Mercury (Macrae <i>et al.</i>, 2008) and XP in SHELXTL-Plus (Sheldrick,
2008)
;
_computing_publication_material 'publCIF (Westrip, 2010)'
_computing_structure_refinement 'SHELXL97 (Sheldrick, 2008)'
_computing_structure_solution 'SHELXS97 (Sheldrick, 2008)'
_diffrn_ambient_temperature 173(2)
_diffrn_measured_fraction_theta_full 0.996
_diffrn_measured_fraction_theta_max 0.994
_diffrn_measurement_device_type 'Stoe IPDS II two-circle'
_diffrn_measurement_method \w
_diffrn_radiation_monochromator 'Genix 3D multilayer optics'
_diffrn_radiation_source 'Genix 3D I\mS microfocus X-ray source'
_diffrn_radiation_type MoK\a
_diffrn_radiation_wavelength 0.71073
_diffrn_reflns_av_R_equivalents 0.1490
_diffrn_reflns_av_sigmaI/netI 0.1157
_diffrn_reflns_limit_h_max 18
_diffrn_reflns_limit_h_min -18
_diffrn_reflns_limit_k_max 9
_diffrn_reflns_limit_k_min -8
_diffrn_reflns_limit_l_max 29
_diffrn_reflns_limit_l_min -29
_diffrn_reflns_number 33090
_diffrn_reflns_theta_full 25.00
_diffrn_reflns_theta_max 25.66
_diffrn_reflns_theta_min 3.33
_diffrn_standards_number 0
_exptl_absorpt_coefficient_mu 0.240
_exptl_absorpt_correction_T_max 0.9649
_exptl_absorpt_correction_T_min 0.9381
_exptl_absorpt_correction_type multi-scan
_exptl_absorpt_process_details '(X-AREA; Stoe & Cie, 2001)'
_exptl_crystal_colour colourless
_exptl_crystal_density_diffrn 1.316
_exptl_crystal_density_method 'not measured'
_exptl_crystal_description block
_exptl_crystal_F_000 1168
_exptl_crystal_size_max 0.27
_exptl_crystal_size_mid 0.20
_exptl_crystal_size_min 0.15
_refine_diff_density_max 0.315
_refine_diff_density_min -0.234
_refine_ls_abs_structure_details 'Flack (1983), 2517 Friedel pairs'
_refine_ls_abs_structure_Flack 0.04(14)
_refine_ls_extinction_method none
_refine_ls_goodness_of_fit_ref 0.934
_refine_ls_hydrogen_treatment mixed
_refine_ls_matrix_type full
_refine_ls_number_parameters 378
_refine_ls_number_reflns 5184
_refine_ls_number_restraints 357
_refine_ls_restrained_S_all 0.923
_refine_ls_R_factor_all 0.1070
_refine_ls_R_factor_gt 0.0634
_refine_ls_shift/su_max 0.002
_refine_ls_shift/su_mean 0.000
_refine_ls_structure_factor_coef Fsqd
_refine_ls_weighting_details 'calc w=1/[\s^2^(Fo^2^)+(0.0318P)^2^+0.0000P] where P=(Fo^2^+2Fc^2^)/3'
_refine_ls_weighting_scheme calc
_refine_ls_wR_factor_gt 0.1000
_refine_ls_wR_factor_ref 0.1127
_reflns_number_gt 3323
_reflns_number_total 5184
_reflns_threshold_expression I>2\s(I)
_cod_data_source_file fg3285.cif
_cod_data_source_block Ic
_cod_database_code 2018747
_cod_database_fobs_code 2018747

loop_
_symmetry_equiv_pos_as_xyz
'x, y, z'
'-x, -y, z+1/2'
'x+1/2, -y, z'
'-x+1/2, y, z+1/2'

loop_
_atom_site_type_symbol
_atom_site_label
_atom_site_fract_x
_atom_site_fract_y
_atom_site_fract_z
_atom_site_U_iso_or_equiv
_atom_site_adp_type
_atom_site_calc_flag
_atom_site_refinement_flags
_atom_site_occupancy
_atom_site_symmetry_multiplicity
_atom_site_disorder_assembly
_atom_site_disorder_group
N N1A 0.6459(2) 0.4701(6) 0.50963(18) 0.0288(10) Uani d . 1 1 . .
H H1A 0.6591 0.4824 0.5445 0.035 Uiso calc R 1 1 . .
C C2A 0.5682(3) 0.3950(7) 0.4973(2) 0.0285(12) Uani d . 1 1 . .
S S21A 0.49462(9) 0.3386(2) 0.54470(6) 0.0381(4) Uani d . 1 1 . .
N N3A 0.5543(3) 0.3711(5) 0.44364(19) 0.0255(10) Uani d . 1 1 . .
H H3A 0.5051 0.3170 0.4344 0.031 Uiso calc R 1 1 . .
C C4A 0.6103(3) 0.4234(7) 0.4003(2) 0.0265(11) Uani d . 1 1 . .
O O41A 0.5875(2) 0.3919(5) 0.35275(16) 0.0332(8) Uani d . 1 1 . .
C C5A 0.6887(3) 0.5081(7) 0.4177(2) 0.0271(11) Uani d . 1 1 . .
H H5A 0.7293 0.5507 0.3912 0.033 Uiso calc R 1 1 . .
C C6A 0.7067(3) 0.5293(6) 0.4720(2) 0.0228(11) Uani d . 1 1 . .
N N61A 0.7783(3) 0.6033(7) 0.49197(19) 0.0351(12) Uani d D 1 1 . .
H H61A 0.790(3) 0.610(7) 0.5276(9) 0.042 Uiso d D 1 1 . .
H H62A 0.817(3) 0.648(7) 0.4698(19) 0.042 Uiso d D 1 1 . .
N N1B 0.3412(3) 0.0983(5) 0.25494(18) 0.0281(10) Uani d . 1 1 . .
H H1B 0.3297 0.0731 0.2205 0.034 Uiso calc R 1 1 . .
C C2B 0.4232(3) 0.1642(7) 0.2678(2) 0.0267(12) Uani d . 1 1 . .
S S21B 0.49996(10) 0.1915(2) 0.22023(6) 0.0374(3) Uani d . 1 1 . .
N N3B 0.4338(3) 0.2075(5) 0.32048(18) 0.0245(10) Uani d . 1 1 . .
H H3B 0.4843 0.2569 0.3296 0.029 Uiso calc R 1 1 . .
C C4B 0.3726(3) 0.1822(7) 0.3627(2) 0.0247(11) Uani d . 1 1 . .
O O41B 0.3932(2) 0.2292(5) 0.40996(14) 0.0308(9) Uani d . 1 1 . .
C C5B 0.2923(3) 0.1114(7) 0.3467(2) 0.0283(12) Uani d . 1 1 . .
H H5B 0.2477 0.0916 0.3732 0.034 Uiso calc R 1 1 . .
C C6B 0.2766(3) 0.0698(7) 0.2932(2) 0.0275(12) Uani d . 1 1 . .
N N61B 0.2011(3) 0.0005(7) 0.2736(2) 0.0376(12) Uani d D 1 1 . .
H H61B 0.196(4) 0.016(8) 0.2382(9) 0.045 Uiso d D 1 1 . .
H H62B 0.158(3) -0.009(8) 0.2965(19) 0.045 Uiso d D 1 1 . .
C C1Z 0.3625(4) 0.0639(9) 0.0882(3) 0.0470(17) Uani d . 1 1 . .
H H1Z1 0.3989 0.1064 0.1187 0.070 Uiso calc R 1 1 . .
H H1Z2 0.3534 0.1624 0.0622 0.070 Uiso calc R 1 1 . .
H H1Z3 0.3923 -0.0360 0.0698 0.070 Uiso calc R 1 1 . .
O O21Z 0.2574(3) -0.0004(7) 0.16145(18) 0.0441(10) Uani d . 1 1 . .
C C2Z 0.2747(4) 0.0007(9) 0.1098(4) 0.0516(18) Uani d . 1 1 . .
N N3Z 0.2151(4) -0.0592(8) 0.0771(3) 0.0566(16) Uani d . 1 1 . .
C C31Z 0.1306(4) -0.1228(9) 0.0950(3) 0.0494(18) Uani d . 1 1 . .
H H31A 0.1287 -0.1239 0.1351 0.074 Uiso calc R 1 1 . .
H H31B 0.1209 -0.2449 0.0812 0.074 Uiso calc R 1 1 . .
H H31C 0.0846 -0.0428 0.0810 0.074 Uiso calc R 1 1 . .
C C32Z 0.2311(5) -0.0701(10) 0.0162(3) 0.064(2) Uani d . 1 1 . .
H H32A 0.2890 -0.0199 0.0077 0.095 Uiso calc R 1 1 . .
H H32B 0.1857 -0.0015 -0.0031 0.095 Uiso calc R 1 1 . .
H H32C 0.2289 -0.1962 0.0045 0.095 Uiso calc R 1 1 . .
C C1X 0.6418(4) 0.4062(9) 0.6774(3) 0.0440(16) Uani d DU 1 1 . .
H H1XA 0.6488 0.3842 0.7167 0.066 Uiso calc PR 0.712(11) 1 A 1
H H1XB 0.6318 0.2917 0.6585 0.066 Uiso calc PR 0.712(11) 1 A 1
H H1XC 0.5915 0.4860 0.6714 0.066 Uiso calc PR 0.712(11) 1 A 1
H H1XD 0.6088 0.3649 0.7095 0.066 Uiso d PR 0.288(11) 1 A 2
H H1XE 0.6511 0.3051 0.6523 0.066 Uiso d PR 0.288(11) 1 A 2
H H1XF 0.6086 0.5009 0.6587 0.066 Uiso d PR 0.288(11) 1 A 2
O O21X 0.7347(3) 0.5321(6) 0.60636(18) 0.0472(11) Uani d DU 1 1 . .
C C2X 0.7240(5) 0.4935(11) 0.6553(3) 0.0267(18) Uani d PDU 0.712(11) 1 A 1
N N3X 0.7880(4) 0.5295(9) 0.6904(3) 0.0281(17) Uani d PDU 0.712(11) 1 A 1
C C2X' 0.7757(9) 0.538(3) 0.6535(6) 0.039(5) Uani d PDU 0.288(11) 1 A 2
N N3X' 0.7280(9) 0.482(3) 0.6962(5) 0.047(4) Uani d PDU 0.288(11) 1 A 2
C C31X 0.8683(4) 0.6132(9) 0.6691(3) 0.0468(16) Uani d DU 1 1 . .
H H3XA 0.9097 0.6332 0.6992 0.070 Uiso calc PR 0.712(11) 1 A 1
H H3XB 0.8537 0.7286 0.6520 0.070 Uiso calc PR 0.712(11) 1 A 1
H H3XC 0.8952 0.5336 0.6418 0.070 Uiso calc PR 0.712(11) 1 A 1
H H3XD 0.8789 0.5921 0.7081 0.070 Uiso d PR 0.288(11) 1 A 2
H H3XE 0.8716 0.7424 0.6614 0.070 Uiso d PR 0.288(11) 1 A 2
H H3XF 0.9129 0.5497 0.6475 0.070 Uiso d PR 0.288(11) 1 A 2
C C32X 0.7796(5) 0.4840(10) 0.7493(3) 0.0557(18) Uani d DU 1 1 . .
H H4XA 0.8328 0.5216 0.7687 0.084 Uiso calc PR 0.712(11) 1 A 1
H H4XB 0.7717 0.3538 0.7533 0.084 Uiso calc PR 0.712(11) 1 A 1
H H4XC 0.7285 0.5465 0.7647 0.084 Uiso calc PR 0.712(11) 1 A 1
H H4XD 0.7421 0.4404 0.7791 0.084 Uiso d PR 0.288(11) 1 A 2
H H4XE 0.7980 0.6077 0.7570 0.084 Uiso d PR 0.288(11) 1 A 2
H H4XF 0.8316 0.4069 0.7462 0.084 Uiso d PR 0.288(11) 1 A 2
C C1Y -0.0148(4) 0.2465(8) 0.3066(2) 0.0486(15) Uani d DU 1 1 . .
H H1YA -0.0652 0.3232 0.3155 0.073 Uiso calc PR 0.630(10) 1 B 1
H H1YB -0.0336 0.1501 0.2819 0.073 Uiso calc PR 0.630(10) 1 B 1
H H1YC 0.0308 0.3188 0.2888 0.073 Uiso calc PR 0.630(10) 1 B 1
H H1YD -0.0602 0.3234 0.2906 0.073 Uiso d PR 0.370(10) 1 B 2
H H1YE -0.0175 0.1267 0.2899 0.073 Uiso d PR 0.370(10) 1 B 2
H H1YF 0.0432 0.2995 0.2999 0.073 Uiso d PR 0.370(10) 1 B 2
O O21Y 0.0864(2) 0.0569(5) 0.36316(19) 0.0492(11) Uani d DU 1 1 . .
C C2Y 0.0215(5) 0.1654(12) 0.3584(4) 0.032(2) Uani d PDU 0.630(10) 1 B 1
N N3Y -0.0192(4) 0.2080(9) 0.4056(3) 0.035(2) Uani d PDU 0.630(10) 1 B 1
C C2Y' 0.0290(7) 0.1299(16) 0.3929(5) 0.024(3) Uani d PDU 0.370(10) 1 B 2
N N3Y' -0.0288(8) 0.2307(15) 0.3655(5) 0.032(3) Uani d PDU 0.370(10) 1 B 2
C C31Y 0.0150(4) 0.1291(8) 0.4555(2) 0.0472(15) Uani d DU 1 1 . .
H H3YA -0.0195 0.1717 0.4868 0.071 Uiso calc PR 0.630(10) 1 B 1
H H3YB 0.0766 0.1646 0.4602 0.071 Uiso calc PR 0.630(10) 1 B 1
H H3YC 0.0111 -0.0023 0.4532 0.071 Uiso calc PR 0.630(10) 1 B 1
H H3YD -0.0381 0.1973 0.4647 0.071 Uiso d PR 0.370(10) 1 B 2
H H3YE 0.0661 0.1853 0.4730 0.071 Uiso d PR 0.370(10) 1 B 2
H H3YF 0.0089 0.0052 0.4686 0.071 Uiso d PR 0.370(10) 1 B 2
C C32Y -0.1010(4) 0.3118(9) 0.4018(4) 0.073(2) Uani d DU 1 1 . .
H H4YA -0.1235 0.3355 0.4387 0.110 Uiso calc PR 0.630(10) 1 B 1
H H4YB -0.1446 0.2430 0.3810 0.110 Uiso calc PR 0.630(10) 1 B 1
H H4YC -0.0894 0.4261 0.3832 0.110 Uiso calc PR 0.630(10) 1 B 1
H H4YD -0.1407 0.3846 0.3794 0.110 Uiso d PR 0.370(10) 1 B 2
H H4YE -0.0743 0.3876 0.4301 0.110 Uiso d PR 0.370(10) 1 B 2
H H4YF -0.1341 0.2142 0.4192 0.110 Uiso d PR 0.370(10) 1 B 2

loop_
_atom_site_aniso_label
_atom_site_aniso_U_11
_atom_site_aniso_U_22
_atom_site_aniso_U_33
_atom_site_aniso_U_12
_atom_site_aniso_U_13
_atom_site_aniso_U_23
N1A 0.025(2) 0.040(3) 0.021(2) -0.0017(19) -0.0053(18) 0.003(2)
C2A 0.025(2) 0.033(3) 0.027(3) 0.007(2) -0.003(2) 0.003(2)
S21A 0.0247(7) 0.0582(9) 0.0316(9) -0.0056(7) 0.0050(7) 0.0069(7)
N3A 0.019(2) 0.030(2) 0.027(3) -0.0040(17) 0.0015(17) -0.0005(19)
C4A 0.022(2) 0.025(3) 0.033(3) 0.004(2) -0.002(2) 0.002(2)
O41A 0.0306(18) 0.043(2) 0.026(2) -0.0072(16) 0.0003(16) -0.0023(18)
C5A 0.028(2) 0.031(3) 0.022(3) -0.002(2) 0.008(2) 0.000(2)
C6A 0.017(2) 0.022(3) 0.030(3) 0.001(2) 0.003(2) 0.002(2)
N61A 0.021(2) 0.061(3) 0.024(3) -0.010(2) 0.0027(19) 0.005(3)
N1B 0.029(2) 0.034(3) 0.022(2) 0.0034(19) -0.0024(18) -0.003(2)
C2B 0.024(2) 0.021(3) 0.035(3) 0.002(2) -0.003(2) 0.004(2)
S21B 0.0290(7) 0.0534(9) 0.0299(8) -0.0019(7) 0.0055(7) 0.0043(7)
N3B 0.023(2) 0.026(2) 0.024(3) -0.0036(17) 0.0006(18) -0.0032(18)
C4B 0.022(2) 0.029(3) 0.024(3) 0.009(2) 0.005(2) 0.002(2)
O41B 0.0219(16) 0.050(2) 0.021(2) -0.0019(15) -0.0006(14) -0.0005(18)
C5B 0.023(2) 0.031(3) 0.030(3) 0.001(2) 0.008(2) 0.003(2)
C6B 0.025(2) 0.025(3) 0.033(3) 0.008(2) -0.003(2) -0.001(2)
N61B 0.024(2) 0.052(3) 0.036(3) -0.007(2) -0.003(2) -0.013(3)
C1Z 0.044(3) 0.053(4) 0.045(4) -0.001(3) -0.003(3) -0.007(3)
O21Z 0.043(2) 0.065(3) 0.025(2) 0.0127(19) -0.003(2) -0.007(2)
C2Z 0.046(4) 0.032(4) 0.077(6) 0.017(3) -0.014(4) -0.006(4)
N3Z 0.061(4) 0.059(4) 0.050(4) 0.006(3) -0.008(3) -0.008(3)
C31Z 0.047(4) 0.057(5) 0.044(4) -0.024(3) -0.012(3) 0.001(3)
C32Z 0.098(5) 0.068(5) 0.025(4) 0.015(4) -0.015(4) -0.009(3)
C1X 0.034(3) 0.057(4) 0.041(4) 0.006(3) 0.003(3) -0.007(3)
O21X 0.043(2) 0.074(3) 0.025(2) 0.004(2) -0.0035(19) 0.000(2)
C2X 0.028(4) 0.038(5) 0.014(4) 0.009(3) 0.004(3) -0.002(3)
N3X 0.028(3) 0.036(4) 0.020(3) 0.001(3) -0.007(3) -0.002(3)
C2X' 0.023(7) 0.078(13) 0.017(7) 0.001(8) -0.005(6) 0.002(9)
N3X' 0.049(8) 0.072(11) 0.020(6) -0.008(8) 0.007(6) -0.003(8)
C31X 0.035(3) 0.055(4) 0.050(4) 0.006(3) -0.009(3) -0.010(3)
C32X 0.079(4) 0.062(4) 0.027(3) 0.019(4) -0.006(3) 0.001(3)
C1Y 0.054(4) 0.040(3) 0.052(3) -0.010(3) -0.011(3) 0.003(3)
O21Y 0.0283(19) 0.054(3) 0.066(3) 0.0030(18) 0.0065(18) -0.021(2)
C2Y 0.027(4) 0.033(5) 0.035(4) -0.013(4) 0.000(4) -0.015(4)
N3Y 0.033(4) 0.029(4) 0.043(4) -0.002(3) 0.011(3) -0.013(4)
C2Y' 0.019(6) 0.017(7) 0.035(6) -0.015(4) 0.007(5) 0.000(6)
N3Y' 0.034(6) 0.015(6) 0.046(6) 0.005(5) -0.002(5) -0.008(6)
C31Y 0.052(4) 0.056(4) 0.034(3) -0.017(3) 0.007(3) -0.002(3)
C32Y 0.040(3) 0.048(4) 0.133(7) 0.008(3) 0.019(4) -0.018(5)

loop_
_atom_type_symbol
_atom_type_description
_atom_type_scat_dispersion_real
_atom_type_scat_dispersion_imag
_atom_type_scat_source
C C 0.0033 0.0016 'International Tables Vol C Tables 4.2.6.8 and 6.1.1.4'
H H 0.0000 0.0000 'International Tables Vol C Tables 4.2.6.8 and 6.1.1.4'
N N 0.0061 0.0033 'International Tables Vol C Tables 4.2.6.8 and 6.1.1.4'
O O 0.0106 0.0060 'International Tables Vol C Tables 4.2.6.8 and 6.1.1.4'
S S 0.1246 0.1234 'International Tables Vol C Tables 4.2.6.8 and 6.1.1.4'

loop_
_geom_angle_atom_site_label_1
_geom_angle_atom_site_label_2
_geom_angle_atom_site_label_3
_geom_angle
C2A N1A C6A 125.1(5)
C2A N1A H1A 117.4
C6A N1A H1A 117.4
N1A C2A N3A 114.4(5)
N1A C2A S21A 122.8(4)
N3A C2A S21A 122.8(4)
C2A N3A C4A 127.0(4)
C2A N3A H3A 116.5
C4A N3A H3A 116.5
O41A C4A N3A 119.0(4)
O41A C4A C5A 127.1(5)
N3A C4A C5A 113.9(5)
C6A C5A C4A 120.9(4)
C6A C5A H5A 119.5
C4A C5A H5A 119.5
N61A C6A C5A 125.2(5)
N61A C6A N1A 116.2(5)
C5A C6A N1A 118.5(4)
C6A N61A H61A 124(4)
C6A N61A H62A 119(4)
H61A N61A H62A 117(5)
C6B N1B C2B 123.2(4)
C6B N1B H1B 118.4
C2B N1B H1B 118.4
N3B C2B N1B 114.6(4)
N3B C2B S21B 124.0(4)
N1B C2B S21B 121.4(4)
C2B N3B C4B 126.6(4)
C2B N3B H3B 116.7
C4B N3B H3B 116.7
O41B C4B C5B 126.2(4)
O41B C4B N3B 118.5(4)
C5B C4B N3B 115.3(5)
C6B C5B C4B 120.7(4)
C6B C5B H5B 119.6
C4B C5B H5B 119.6
N61B C6B C5B 125.2(5)
N61B C6B N1B 115.3(5)
C5B C6B N1B 119.5(4)
C6B N61B H61B 112(4)
C6B N61B H62B 117(4)
H61B N61B H62B 125(5)
C2Z C1Z H1Z1 109.5
C2Z C1Z H1Z2 109.5
H1Z1 C1Z H1Z2 109.5
C2Z C1Z H1Z3 109.5
H1Z1 C1Z H1Z3 109.5
H1Z2 C1Z H1Z3 109.5
O21Z C2Z N3Z 117.5(7)
O21Z C2Z C1Z 121.6(6)
N3Z C2Z C1Z 120.8(8)
C2Z N3Z C31Z 123.6(7)
C2Z N3Z C32Z 121.2(7)
C31Z N3Z C32Z 115.2(6)
N3Z C31Z H31A 109.5
N3Z C31Z H31B 109.5
H31A C31Z H31B 109.5
N3Z C31Z H31C 109.5
H31A C31Z H31C 109.5
H31B C31Z H31C 109.5
N3Z C32Z H32A 109.5
N3Z C32Z H32B 109.5
H32A C32Z H32B 109.5
N3Z C32Z H32C 109.5
H32A C32Z H32C 109.5
H32B C32Z H32C 109.5
N3X' C1X H1XA 70.6
C2X C1X H1XA 109.5
N3X' C1X H1XB 127.4
C2X C1X H1XB 109.5
H1XA C1X H1XB 109.5
N3X' C1X H1XC 120.1
C2X C1X H1XC 109.5
H1XA C1X H1XC 109.5
H1XB C1X H1XC 109.5
N3X' C1X H1XD 108.8
C2X C1X H1XD 147.8
H1XB C1X H1XD 91.4
H1XC C1X H1XD 84.8
N3X' C1X H1XE 110.8
C2X C1X H1XE 89.2
H1XA C1X H1XE 118.0
H1XC C1X H1XE 118.8
H1XD C1X H1XE 109.5
N3X' C1X H1XF 108.9
C2X C1X H1XF 87.2
H1XA C1X H1XF 129.3
H1XB C1X H1XF 108.9
H1XD C1X H1XF 109.5
H1XE C1X H1XF 109.5
O21X C2X N3X 118.8(7)
O21X C2X C1X 123.6(6)
N3X C2X C1X 117.6(6)
C2X N3X C31X 117.9(6)
C2X N3X C32X 121.2(6)
C31X N3X C32X 120.9(6)
O21X C2X' N3X' 114.6(11)
O21X C2X' C31X 130.9(11)
N3X' C2X' C31X 114.2(11)
C2X' N3X' C1X 110.7(10)
C2X' N3X' C32X 112.6(11)
C1X N3X' C32X 135.9(10)
N3X C31X H3XA 109.5
C2X' C31X H3XA 144.8
N3X C31X H3XB 109.5
C2X' C31X H3XB 90.3
H3XA C31X H3XB 109.5
N3X C31X H3XC 109.5
C2X' C31X H3XC 89.7
H3XA C31X H3XC 109.5
H3XB C31X H3XC 109.5
N3X C31X H3XD 74.0
C2X' C31X H3XD 109.2
H3XB C31X H3XD 126.3
H3XC C31X H3XD 119.8
N3X C31X H3XE 121.7
C2X' C31X H3XE 110.5
H3XA C31X H3XE 87.8
H3XC C31X H3XE 116.2
H3XD C31X H3XE 109.5
N3X C31X H3XF 124.3
C2X' C31X H3XF 108.7
H3XA C31X H3XF 91.9
H3XB C31X H3XF 110.4
H3XD C31X H3XF 109.5
H3XE C31X H3XF 109.5
N3X C32X H4XA 109.5
N3X' C32X H4XA 147.7
N3X C32X H4XB 109.5
N3X' C32X H4XB 90.8
H4XA C32X H4XB 109.5
N3X C32X H4XC 109.5
N3X' C32X H4XC 85.6
H4XA C32X H4XC 109.5
H4XB C32X H4XC 109.5
N3X C32X H4XD 147.8
N3X' C32X H4XD 109.4
H4XA C32X H4XD 102.4
H4XB C32X H4XD 61.9
H4XC C32X H4XD 53.8
N3X C32X H4XE 87.0
N3X' C32X H4XE 108.7
H4XA C32X H4XE 53.3
H4XB C32X H4XE 160.4
H4XC C32X H4XE 73.0
H4XD C32X H4XE 109.5
N3X C32X H4XF 89.4
N3X' C32X H4XF 110.3
H4XA C32X H4XF 62.4
H4XB C32X H4XF 61.8
H4XC C32X H4XF 161.1
H4XD C32X H4XF 109.5
H4XE C32X H4XF 109.5
N3Y' C1Y H1YA 73.4
C2Y C1Y H1YA 109.5
N3Y' C1Y H1YB 120.4
C2Y C1Y H1YB 109.5
H1YA C1Y H1YB 109.5
N3Y' C1Y H1YC 125.9
C2Y C1Y H1YC 109.5
H1YA C1Y H1YC 109.5
H1YB C1Y H1YC 109.5
N3Y' C1Y H1YD 109.8
C2Y C1Y H1YD 146.0
H1YB C1Y H1YD 88.5
H1YC C1Y H1YD 90.1
N3Y' C1Y H1YE 109.4
C2Y C1Y H1YE 90.2
H1YA C1Y H1YE 126.0
H1YC C1Y H1YE 110.0
H1YD C1Y H1YE 109.5
N3Y' C1Y H1YF 109.2
C2Y C1Y H1YF 88.4
H1YA C1Y H1YF 120.5
H1YB C1Y H1YF 117.0
H1YD C1Y H1YF 109.5
H1YE C1Y H1YF 109.5
O21Y C2Y N3Y 115.2(8)
O21Y C2Y C1Y 127.6(7)
N3Y C2Y C1Y 117.2(7)
C2Y N3Y C31Y 117.4(6)
C2Y N3Y C32Y 117.4(7)
C31Y N3Y C32Y 124.8(6)
C2Y N3Y H3YD 156.3
C32Y N3Y H3YD 85.7
O21Y C2Y' N3Y' 114.2(10)
O21Y C2Y' C31Y 131.7(10)
N3Y' C2Y' C31Y 114.1(9)
C2Y' N3Y' C1Y 116.3(9)
C2Y' N3Y' C32Y 113.6(9)
C1Y N3Y' C32Y 130.1(9)
N3Y C31Y H3YA 109.5
C2Y' C31Y H3YA 147.7
N3Y C31Y H3YB 109.5
C2Y' C31Y H3YB 89.1
H3YA C31Y H3YB 109.5
N3Y C31Y H3YC 109.5
C2Y' C31Y H3YC 87.5
H3YA C31Y H3YC 109.5
H3YB C31Y H3YC 109.5
N3Y C31Y H3YD 71.8
C2Y' C31Y H3YD 109.8
H3YB C31Y H3YD 128.4
H3YC C31Y H3YD 118.6
N3Y C31Y H3YE 118.6
C2Y' C31Y H3YE 108.7
H3YA C31Y H3YE 87.0
H3YC C31Y H3YE 119.9
H3YD C31Y H3YE 109.5
N3Y C31Y H3YF 128.4
C2Y' C31Y H3YF 109.9
H3YA C31Y H3YF 89.9
H3YB C31Y H3YF 107.8
H3YD C31Y H3YF 109.5
H3YE C31Y H3YF 109.5
N3Y C32Y H4YA 109.5
N3Y' C32Y H4YA 148.5
N3Y C32Y H4YB 109.5
N3Y' C32Y H4YB 88.8
H4YA C32Y H4YB 109.5
N3Y C32Y H4YC 109.5
N3Y' C32Y H4YC 86.8
H4YA C32Y H4YC 109.5
H4YB C32Y H4YC 109.5
N3Y C32Y H4YD 148.2
N3Y' C32Y H4YD 109.5
H4YA C32Y H4YD 101.5
H4YB C32Y H4YD 65.1
H4YC C32Y H4YD 51.1
N3Y C32Y H4YE 84.6
N3Y' C32Y H4YE 109.7
H4YA C32Y H4YE 52.6
H4YB C32Y H4YE 161.2
H4YC C32Y H4YE 75.8
H4YD C32Y H4YE 109.5
N3Y C32Y H4YF 91.1
N3Y' C32Y H4YF 109.2
H4YA C32Y H4YF 63.6
H4YB C32Y H4YF 59.3
H4YC C32Y H4YF 159.3
H4YD C32Y H4YF 109.5
H4YE C32Y H4YF 109.5

loop_
_geom_bond_atom_site_label_1
_geom_bond_atom_site_label_2
_geom_bond_distance
N1A C2A 1.342(6)
N1A C6A 1.377(6)
N1A H1A 0.8800
C2A N3A 1.341(7)
C2A S21A 1.664(5)
N3A C4A 1.412(6)
N3A H3A 0.8800
C4A O41A 1.236(7)
C4A C5A 1.414(7)
C5A C6A 1.364(7)
C5A H5A 0.9500
C6A N61A 1.315(6)
N61A H61A 0.891(19)
N61A H62A 0.87(2)
N1B C6B 1.374(7)
N1B C2B 1.376(6)
N1B H1B 0.8800
C2B N3B 1.337(7)
C2B S21B 1.661(5)
N3B C4B 1.403(6)
N3B H3B 0.8800
C4B O41B 1.247(6)
C4B C5B 1.387(6)
C5B C6B 1.365(8)
C5B H5B 0.9500
C6B N61B 1.347(6)
N61B H61B 0.879(19)
N61B H62B 0.869(19)
C1Z C2Z 1.512(9)
C1Z H1Z1 0.9800
C1Z H1Z2 0.9800
C1Z H1Z3 0.9800
O21Z C2Z 1.289(9)
C2Z N3Z 1.288(9)
N3Z C31Z 1.439(8)
N3Z C32Z 1.512(8)
C31Z H31A 0.9800
C31Z H31B 0.9800
C31Z H31C 0.9800
C32Z H32A 0.9800
C32Z H32B 0.9800
C32Z H32C 0.9800
C1X N3X' 1.499(13)
C1X C2X 1.509(9)
C1X H1XA 0.9800
C1X H1XB 0.9800
C1X H1XC 0.9800
C1X H1XD 0.9801
C1X H1XE 0.9800
C1X H1XF 0.9801
O21X C2X 1.241(8)
O21X C2X' 1.311(13)
C2X N3X 1.325(9)
N3X C31X 1.467(8)
N3X C32X 1.485(8)
C2X' N3X' 1.337(16)
C2X' C31X 1.563(13)
N3X' C32X 1.517(12)
C31X H3XA 0.9800
C31X H3XB 0.9800
C31X H3XC 0.9800
C31X H3XD 0.9799
C31X H3XE 0.9800
C31X H3XF 0.9798
C32X H4XA 0.9800
C32X H4XB 0.9800
C32X H4XC 0.9800
C32X H4XD 0.9800
C32X H4XE 0.9800
C32X H4XF 0.9801
C1Y N3Y' 1.459(12)
C1Y C2Y 1.507(10)
C1Y H1YA 0.9800
C1Y H1YB 0.9800
C1Y H1YC 0.9800
C1Y H1YD 0.9799
C1Y H1YE 0.9800
C1Y H1YF 0.9801
O21Y C2Y' 1.260(11)
O21Y C2Y 1.281(9)
C2Y N3Y 1.347(10)
N3Y C31Y 1.450(9)
N3Y C32Y 1.466(8)
C2Y' N3Y' 1.335(14)
C2Y' C31Y 1.546(12)
N3Y' C32Y 1.535(11)
C31Y H3YA 0.9800
C31Y H3YB 0.9800
C31Y H3YC 0.9800
C31Y H3YD 0.9800
C31Y H3YE 0.9800
C31Y H3YF 0.9801
C32Y H4YA 0.9800
C32Y H4YB 0.9800
C32Y H4YC 0.9800
C32Y H4YD 0.9800
C32Y H4YE 0.9801
C32Y H4YF 0.9800

loop_
_geom_hbond_atom_site_label_D
_geom_hbond_atom_site_label_H
_geom_hbond_atom_site_label_A
_geom_hbond_site_symmetry_A
_geom_hbond_distance_DH
_geom_hbond_distance_HA
_geom_hbond_distance_DA
_geom_hbond_angle_DHA
N1B H1B O21Z . 0.88 1.90 2.718(6) 154.9
N3B H3B O41A . 0.88 1.95 2.823(5) 172.9
N61B H61B O21Z . 0.879(19) 2.10(4) 2.873(7) 146(5)
N61B H62B O21Y . 0.869(19) 2.02(3) 2.830(7) 155(6)
N1A H1A O21X . 0.88 1.94 2.761(6) 155.7
N3A H3A O41B . 0.88 1.92 2.792(5) 172.3
N61A H61A O21X . 0.891(19) 2.18(4) 2.922(6) 140(5)
N61A H62A O41B 3_565 0.87(2) 2.08(2) 2.937(6) 171(5)

loop_
_geom_torsion_atom_site_label_1
_geom_torsion_atom_site_label_2
_geom_torsion_atom_site_label_3
_geom_torsion_atom_site_label_4
_geom_torsion
C6A N1A C2A N3A 3.5(7)
C6A N1A C2A S21A -175.8(4)
N1A C2A N3A C4A -3.1(7)
S21A C2A N3A C4A 176.2(4)
C2A N3A C4A O41A -179.7(5)
C2A N3A C4A C5A 0.6(7)
O41A C4A C5A C6A -177.9(5)
N3A C4A C5A C6A 1.8(7)
C4A C5A C6A N61A 178.8(5)
C4A C5A C6A N1A -1.5(7)
C2A N1A C6A N61A 178.4(5)
C2A N1A C6A C5A -1.4(7)
C6B N1B C2B N3B -3.2(7)
C6B N1B C2B S21B 178.5(4)
N1B C2B N3B C4B 4.0(7)
S21B C2B N3B C4B -177.7(4)
C2B N3B C4B O41B 179.5(5)
C2B N3B C4B C5B -2.7(7)
O41B C4B C5B C6B 178.0(5)
N3B C4B C5B C6B 0.5(7)
C4B C5B C6B N61B 179.9(5)
C4B C5B C6B N1B 0.1(7)
C2B N1B C6B N61B -178.5(5)
C2B N1B C6B C5B 1.4(7)
O21Z C2Z N3Z C31Z 1.5(10)
C1Z C2Z N3Z C31Z 179.5(6)
O21Z C2Z N3Z C32Z -177.4(6)
C1Z C2Z N3Z C32Z 0.5(10)
C2X' O21X C2X N3X 1.2(17)
C2X' O21X C2X C1X -178(2)
N3X' C1X C2X O21X -176.2(17)
N3X' C1X C2X N3X 4.1(13)
O21X C2X N3X C31X -0.2(11)
C1X C2X N3X C31X 179.6(6)
O21X C2X N3X C32X -179.1(7)
C1X C2X N3X C32X 0.6(10)
C2X O21X C2X' N3X' -3.2(12)
C2X O21X C2X' C31X -178(3)
O21X C2X' N3X' C1X 7(3)
C31X C2X' N3X' C1X -177.9(13)
O21X C2X' N3X' C32X 177.6(15)
C31X C2X' N3X' C32X -7(2)
C2X C1X N3X' C2X' -1.8(12)
C2X C1X N3X' C32X -170(3)
C2X N3X C31X C2X' -1.0(16)
C32X N3X C31X C2X' 177.9(18)
O21X C2X' C31X N3X 178(3)
N3X' C2X' C31X N3X 3.1(10)
C2X N3X C32X N3X' -4.6(14)
C31X N3X C32X N3X' 176.5(14)
C2X' N3X' C32X N3X 2.3(13)
C1X N3X' C32X N3X 170(3)
C2Y' O21Y C2Y N3Y 2.3(9)
C2Y' O21Y C2Y C1Y -176.4(16)
N3Y' C1Y C2Y O21Y 174.4(14)
N3Y' C1Y C2Y N3Y -4.2(10)
O21Y C2Y N3Y C31Y 0.6(9)
C1Y C2Y N3Y C31Y 179.5(6)
O21Y C2Y N3Y C32Y -171.9(6)
C1Y C2Y N3Y C32Y 6.9(9)
C2Y O21Y C2Y' N3Y' 3.2(8)
C2Y O21Y C2Y' C31Y -174(2)
O21Y C2Y' N3Y' C1Y -2.3(15)
C31Y C2Y' N3Y' C1Y 175.7(8)
O21Y C2Y' N3Y' C32Y 177.3(8)
C31Y C2Y' N3Y' C32Y -4.6(14)
C2Y C1Y N3Y' C2Y' -1.4(9)
C2Y C1Y N3Y' C32Y 179.0(18)
C2Y N3Y C31Y C2Y' -2.4(9)
C32Y N3Y C31Y C2Y' 169.5(11)
O21Y C2Y' C31Y N3Y 175.0(18)
N3Y' C2Y' C31Y N3Y -2.6(9)
C2Y N3Y C32Y N3Y' -1.2(8)
C31Y N3Y C32Y N3Y' -173.1(13)
C2Y' N3Y' C32Y N3Y 6.2(7)
C1Y N3Y' C32Y N3Y -174.2(17)
